data_4106561
loop_
_publ_author_name
'Brandon R. Galan'
'Julia Sch\"offel'
'John C. Linehan'
'Candace Seu'
'Aaron M. Appel'
'John A. S. Roberts'
'Monte L. Helm'
'Uriah J. Kilgore'
'Jenny Y. Yang'
'Daniel L. DuBois'
'Clifford P. Kubiak'

_publ_section_title
;
 Electrocatalytic Oxidation of Formate by [Ni(PR2NR'2)2(CH3CN)]2+
 Complexes
;
_journal_name_full 'Journal of the American Chemical Society'
_journal_page_first 12767
_journal_page_last 12779
_journal_paper_doi 10.1021/ja204489e
_journal_volume 133
_journal_year 2011
_chemical_formula_moiety 'C32 H46 N4 Ni P2, C2 H3 N, 2(B F4)'
_chemical_formula_sum 'C34 H49 B2 F8 N5 Ni P2'
_chemical_formula_weight 822.05
_chemical_name_common '[Ni(PCy2NPh2)(ACN)2](BF4)2*ACN'
_chemical_name_systematic
; 
 [Ni(PCy2NPh2)2(ACN)2](BF4)2*ACN
;
_space_group_IT_number 2
_symmetry_cell_setting triclinic
_symmetry_space_group_name_Hall '-P 1'
_symmetry_space_group_name_H-M 'P -1'
_atom_sites_solution_hydrogens geom
_atom_sites_solution_primary direct
_atom_sites_solution_secondary difmap
_audit_creation_method SHELXL-97
_cell_angle_alpha 101.202(4)
_cell_angle_beta 102.372(4)
_cell_angle_gamma 102.077(4)
_cell_formula_units_Z 2
_cell_length_a 9.481(3)
_cell_length_b 12.340(4)
_cell_length_c 17.657(5)
_cell_measurement_reflns_used 7996
_cell_measurement_temperature 150(2)
_cell_measurement_theta_max 26.65
_cell_measurement_theta_min 2.44
_cell_volume 1910.3(10)
_computing_cell_refinement 'Bruker SAINT'
_computing_data_collection 'Bruker APEX2'
_computing_data_reduction 'Bruker SAINT'
_computing_molecular_graphics 'Bruker SHELXTL'
_computing_publication_material 'Bruker SHELXTL'
_computing_structure_refinement 'SHELXL-97 (Sheldrick, 2008)'
_computing_structure_solution 'SHELXS-97 (Sheldrick, 2008)'
_diffrn_ambient_temperature 150(2)
_diffrn_detector_area_resol_mean none
_diffrn_measured_fraction_theta_full 0.985
_diffrn_measured_fraction_theta_max 0.985
_diffrn_measurement_device_type 'Bruker APEX2'
_diffrn_measurement_method '\f and \w scans'
_diffrn_radiation_monochromator graphite
_diffrn_radiation_source 'fine-focus sealed tube'
_diffrn_radiation_type MoK\a
_diffrn_radiation_wavelength 0.71073
_diffrn_reflns_av_R_equivalents 0.0560
_diffrn_reflns_av_sigmaI/netI 0.0426
_diffrn_reflns_limit_h_max 10
_diffrn_reflns_limit_h_min -11
_diffrn_reflns_limit_k_max 14
_diffrn_reflns_limit_k_min -14
_diffrn_reflns_limit_l_max 21
_diffrn_reflns_limit_l_min -21
_diffrn_reflns_number 36003
_diffrn_reflns_theta_full 25.50
_diffrn_reflns_theta_max 25.50
_diffrn_reflns_theta_min 1.74
_diffrn_standards_decay_% none
_diffrn_standards_interval_count none
_diffrn_standards_interval_time none
_diffrn_standards_number none
_exptl_absorpt_coefficient_mu 0.663
_exptl_absorpt_correction_T_max 0.8788
_exptl_absorpt_correction_T_min 0.7327
_exptl_absorpt_correction_type multi-scan
_exptl_absorpt_process_details SADABS
_exptl_crystal_colour orange
_exptl_crystal_density_diffrn 1.429
_exptl_crystal_description Needle
_exptl_crystal_F_000 856
_exptl_crystal_size_max 0.50
_exptl_crystal_size_mid 0.20
_exptl_crystal_size_min 0.20
_refine_diff_density_max 0.479
_refine_diff_density_min -0.497
_refine_diff_density_rms 0.061
_refine_ls_extinction_coef 0
_refine_ls_extinction_method SHELXL
_refine_ls_goodness_of_fit_ref 1.040
_refine_ls_hydrogen_treatment constr
_refine_ls_matrix_type full
_refine_ls_number_parameters 472
_refine_ls_number_reflns 7013
_refine_ls_number_restraints 0
_refine_ls_restrained_S_all 1.040
_refine_ls_R_factor_all 0.0497
_refine_ls_R_factor_gt 0.0372
_refine_ls_shift/su_max 0.002
_refine_ls_shift/su_mean 0.000
_refine_ls_structure_factor_coef Fsqd
_refine_ls_weighting_details 'calc w=1/[\s^2^(Fo^2^)+(0.0311P)^2^+1.6453P] where P=(Fo^2^+2Fc^2^)/3'
_refine_ls_weighting_scheme calc
_refine_ls_wR_factor_gt 0.0825
_refine_ls_wR_factor_ref 0.0904
_reflns_number_gt 5771
_reflns_number_total 7013
_reflns_threshold_expression >2sigma(I)
_cod_data_source_file ja204489e_si_004.cif
_cod_data_source_block js03
_cod_original_cell_volume 1910.5(10)
_cod_database_code 4106561

loop_
_symmetry_equiv_pos_as_xyz
'x, y, z'
'-x, -y, -z'

loop_
_atom_site_label
_atom_site_type_symbol
_atom_site_fract_x
_atom_site_fract_y
_atom_site_fract_z
_atom_site_U_iso_or_equiv
_atom_site_adp_type
_atom_site_occupancy
_atom_site_symmetry_multiplicity
_atom_site_calc_flag
_atom_site_refinement_flags
Ni1 Ni 0.75195(3) 0.75482(2) 0.734689(17) 0.01759(9) Uani 1 1 d .
P1 P 0.77555(7) 0.61037(5) 0.78382(3) 0.01705(14) Uani 1 1 d .
P2 P 0.70260(7) 0.82243(5) 0.84721(3) 0.01658(14) Uani 1 1 d .
N1 N 0.8608(2) 0.71661(16) 0.94555(11) 0.0203(4) Uani 1 1 d .
N2 N 0.4848(2) 0.61835(16) 0.78905(11) 0.0185(4) Uani 1 1 d .
N3 N 0.8060(2) 0.69635(16) 0.63920(12) 0.0198(4) Uani 1 1 d .
N4 N 0.6983(2) 0.87011(17) 0.68520(11) 0.0212(4) Uani 1 1 d .
C1 C 0.9123(3) 0.6529(2) 0.88367(13) 0.0198(5) Uani 1 1 d .
H1A H 0.9317 0.5847 0.8985 0.024 Uiso 1 1 calc R
H1B H 1.0058 0.6995 0.8804 0.024 Uiso 1 1 calc R
C2 C 0.8529(3) 0.83006(19) 0.93680(13) 0.0191(5) Uani 1 1 d .
H2A H 0.9483 0.8712 0.9320 0.023 Uiso 1 1 calc R
H2B H 0.8338 0.8721 0.9843 0.023 Uiso 1 1 calc R
C3 C 0.5358(3) 0.71994(19) 0.85693(13) 0.0188(5) Uani 1 1 d .
H3A H 0.5615 0.6970 0.9065 0.023 Uiso 1 1 calc R
H3B H 0.4557 0.7572 0.8587 0.023 Uiso 1 1 calc R
C4 C 0.5862(3) 0.5444(2) 0.79456(14) 0.0199(5) Uani 1 1 d .
H4A H 0.5413 0.4737 0.7531 0.024 Uiso 1 1 calc R
H4B H 0.5981 0.5254 0.8459 0.024 Uiso 1 1 calc R
C5 C 0.8056(3) 0.6670(2) 1.00229(13) 0.0194(5) Uani 1 1 d .
C6 C 0.7594(3) 0.7313(2) 1.06234(14) 0.0250(6) Uani 1 1 d .
H6 H 0.7621 0.8075 1.0639 0.030 Uiso 1 1 calc R
C7 C 0.7096(3) 0.6825(2) 1.11959(15) 0.0286(6) Uani 1 1 d .
H7 H 0.6792 0.7267 1.1589 0.034 Uiso 1 1 calc R
C8 C 0.7041(3) 0.5700(2) 1.11940(15) 0.0277(6) Uani 1 1 d .
H8 H 0.6717 0.5382 1.1583 0.033 Uiso 1 1 calc R
C9 C 0.7479(3) 0.5056(2) 1.06008(15) 0.0295(6) Uani 1 1 d .
H9 H 0.7442 0.4294 1.0589 0.035 Uiso 1 1 calc R
C10 C 0.7976(3) 0.5527(2) 1.00194(15) 0.0265(6) Uani 1 1 d .
H10 H 0.8259 0.5073 0.9623 0.032 Uiso 1 1 calc R
C11 C 0.6735(3) 0.96641(19) 0.85654(13) 0.0184(5) Uani 1 1 d .
H11 H 0.6012 0.9647 0.8072 0.022 Uiso 1 1 calc R
C12 C 0.6096(3) 1.0070(2) 0.92677(14) 0.0222(5) Uani 1 1 d .
H12A H 0.5154 0.9533 0.9218 0.027 Uiso 1 1 calc R
H12B H 0.6786 1.0103 0.9769 0.027 Uiso 1 1 calc R
C13 C 0.5848(3) 1.1257(2) 0.92681(15) 0.0258(6) Uani 1 1 d .
H13A H 0.5082 1.1204 0.8789 0.031 Uiso 1 1 calc R
H13B H 0.5493 1.1524 0.9728 0.031 Uiso 1 1 calc R
C14 C 0.7279(3) 1.2122(2) 0.92962(15) 0.0271(6) Uani 1 1 d .
H14A H 0.8006 1.2246 0.9804 0.033 Uiso 1 1 calc R
H14B H 0.7063 1.2847 0.9258 0.033 Uiso 1 1 calc R
C15 C 0.7936(3) 1.1700(2) 0.86121(15) 0.0265(6) Uani 1 1 d .
H15A H 0.8874 1.2243 0.8662 0.032 Uiso 1 1 calc R
H15B H 0.7253 1.1655 0.8105 0.032 Uiso 1 1 calc R
C16 C 0.8209(3) 1.0524(2) 0.86193(14) 0.0218(5) Uani 1 1 d .
H16A H 0.8948 1.0577 0.9108 0.026 Uiso 1 1 calc R
H16B H 0.8592 1.0263 0.8169 0.026 Uiso 1 1 calc R
C17 C 0.4328(3) 0.6404(2) 0.71324(14) 0.0196(5) Uani 1 1 d .
C18 C 0.3504(3) 0.7219(2) 0.70770(15) 0.0236(5) Uani 1 1 d .
H18 H 0.3304 0.7603 0.7533 0.028 Uiso 1 1 calc R
C19 C 0.2988(3) 0.7457(2) 0.63522(15) 0.0291(6) Uani 1 1 d .
H19 H 0.2442 0.7999 0.6328 0.035 Uiso 1 1 calc R
C20 C 0.3268(3) 0.6904(2) 0.56585(15) 0.0283(6) Uani 1 1 d .
H20 H 0.2936 0.7081 0.5174 0.034 Uiso 1 1 calc R
C21 C 0.4056(3) 0.6082(2) 0.57076(15) 0.0261(6) Uani 1 1 d .
H21 H 0.4242 0.5697 0.5247 0.031 Uiso 1 1 calc R
C22 C 0.4574(3) 0.5822(2) 0.64297(14) 0.0215(5) Uani 1 1 d .
H22 H 0.5086 0.5258 0.6446 0.026 Uiso 1 1 calc R
C23 C 0.8370(3) 0.4994(2) 0.72424(13) 0.0193(5) Uani 1 1 d .
H23 H 0.7778 0.4838 0.6687 0.023 Uiso 1 1 calc R
C24 C 0.8103(3) 0.3854(2) 0.74874(15) 0.0243(5) Uani 1 1 d .
H24A H 0.8725 0.3956 0.8023 0.029 Uiso 1 1 calc R
H24B H 0.7065 0.3598 0.7489 0.029 Uiso 1 1 calc R
C25 C 0.8491(3) 0.2959(2) 0.68880(15) 0.0254(6) Uani 1 1 d .
H25A H 0.8373 0.2249 0.7055 0.031 Uiso 1 1 calc R
H25B H 0.7799 0.2809 0.6365 0.031 Uiso 1 1 calc R
C26 C 1.0084(3) 0.3352(2) 0.68233(15) 0.0272(6) Uani 1 1 d .
H26A H 1.0782 0.3381 0.7322 0.033 Uiso 1 1 calc R
H26B H 1.0246 0.2799 0.6400 0.033 Uiso 1 1 calc R
C27 C 1.0394(3) 0.4521(2) 0.66469(15) 0.0254(6) Uani 1 1 d .
H27A H 0.9802 0.4465 0.6113 0.030 Uiso 1 1 calc R
H27B H 1.1441 0.4769 0.6659 0.030 Uiso 1 1 calc R
C28 C 1.0023(3) 0.5411(2) 0.72518(14) 0.0226(5) Uani 1 1 d .
H28A H 1.0196 0.6141 0.7112 0.027 Uiso 1 1 calc R
H28B H 1.0660 0.5513 0.7783 0.027 Uiso 1 1 calc R
C29 C 0.6502(3) 0.9164(2) 0.64050(14) 0.0248(6) Uani 1 1 d .
C30 C 0.5892(3) 0.9747(3) 0.58262(17) 0.0396(7) Uani 1 1 d .
H30A H 0.5514 1.0338 0.6086 0.059 Uiso 1 1 calc R
H30B H 0.5094 0.9208 0.5406 0.059 Uiso 1 1 calc R
H30C H 0.6663 1.0081 0.5603 0.059 Uiso 1 1 calc R
C31 C 0.8435(3) 0.6750(2) 0.58258(14) 0.0215(5) Uani 1 1 d .
C32 C 0.8950(3) 0.6465(2) 0.51129(15) 0.0306(6) Uani 1 1 d .
H32A H 0.9504 0.7152 0.5023 0.046 Uiso 1 1 calc R
H32B H 0.8103 0.6097 0.4660 0.046 Uiso 1 1 calc R
H32C H 0.9581 0.5958 0.5184 0.046 Uiso 1 1 calc R
N5 N 0.1454(3) 0.9053(2) 0.51307(17) 0.0465(7) Uani 1 1 d .
C33 C 0.1291(3) 0.9631(3) 0.5675(2) 0.0399(7) Uani 1 1 d .
C34 C 0.1076(4) 1.0363(3) 0.63807(19) 0.0493(8) Uani 1 1 d .
H34A H 0.0999 0.9942 0.6780 0.074 Uiso 1 1 calc R
H34B H 0.0176 1.0599 0.6229 0.074 Uiso 1 1 calc R
H34C H 0.1914 1.1026 0.6594 0.074 Uiso 1 1 calc R
B1 B 0.1766(3) 0.9070(2) 0.83453(17) 0.0237(6) Uani 1 1 d .
F1 F 0.27814(16) 0.95779(13) 0.79824(9) 0.0344(4) Uani 1 1 d .
F2 F 0.15398(17) 0.98733(13) 0.89482(9) 0.0345(4) Uani 1 1 d .
F3 F 0.04016(16) 0.85426(14) 0.77759(9) 0.0389(4) Uani 1 1 d .
F4 F 0.22858(17) 0.82424(12) 0.86801(9) 0.0315(4) Uani 1 1 d .
B2 B 0.5911(4) 0.7434(3) 0.3907(2) 0.0377(8) Uani 1 1 d .
F5 F 0.6954(2) 0.80303(17) 0.46221(12) 0.0642(6) Uani 1 1 d .
F6 F 0.47561(18) 0.66597(14) 0.40524(10) 0.0424(4) Uani 1 1 d .
F7 F 0.65951(18) 0.68228(14) 0.34156(10) 0.0426(4) Uani 1 1 d .
F8 F 0.5325(2) 0.81834(16) 0.35324(14) 0.0646(6) Uani 1 1 d .

loop_
_atom_site_aniso_label
_atom_site_aniso_U_11
_atom_site_aniso_U_22
_atom_site_aniso_U_33
_atom_site_aniso_U_23
_atom_site_aniso_U_13
_atom_site_aniso_U_12
Ni1 0.02090(17) 0.01811(17) 0.01503(16) 0.00378(12) 0.00681(12) 0.00604(13)
P1 0.0188(3) 0.0168(3) 0.0160(3) 0.0029(2) 0.0063(2) 0.0049(2)
P2 0.0183(3) 0.0160(3) 0.0157(3) 0.0032(2) 0.0058(2) 0.0043(2)
N1 0.0269(11) 0.0182(11) 0.0181(10) 0.0041(8) 0.0088(9) 0.0081(9)
N2 0.0182(10) 0.0169(10) 0.0202(10) 0.0024(8) 0.0064(8) 0.0047(8)
N3 0.0195(10) 0.0188(11) 0.0204(11) 0.0052(8) 0.0045(9) 0.0042(8)
N4 0.0229(11) 0.0250(11) 0.0167(10) 0.0033(9) 0.0070(8) 0.0086(9)
C1 0.0215(12) 0.0205(13) 0.0191(12) 0.0052(9) 0.0063(10) 0.0081(10)
C2 0.0217(12) 0.0188(12) 0.0152(11) 0.0022(9) 0.0045(10) 0.0041(10)
C3 0.0195(12) 0.0203(13) 0.0164(11) 0.0021(9) 0.0070(9) 0.0046(10)
C4 0.0198(12) 0.0190(13) 0.0202(12) 0.0041(9) 0.0059(10) 0.0040(10)
C5 0.0180(12) 0.0238(13) 0.0143(11) 0.0032(9) 0.0017(9) 0.0052(10)
C6 0.0304(14) 0.0227(13) 0.0238(13) 0.0042(10) 0.0108(11) 0.0088(11)
C7 0.0320(15) 0.0336(15) 0.0248(13) 0.0080(11) 0.0142(11) 0.0106(12)
C8 0.0250(14) 0.0354(16) 0.0251(14) 0.0146(11) 0.0090(11) 0.0037(11)
C9 0.0343(15) 0.0233(14) 0.0313(15) 0.0113(11) 0.0084(12) 0.0049(12)
C10 0.0331(15) 0.0253(14) 0.0234(13) 0.0056(10) 0.0106(11) 0.0100(11)
C11 0.0210(12) 0.0180(12) 0.0175(12) 0.0051(9) 0.0053(10) 0.0072(10)
C12 0.0272(13) 0.0209(13) 0.0192(12) 0.0045(10) 0.0081(10) 0.0059(10)
C13 0.0313(14) 0.0235(14) 0.0240(13) 0.0025(10) 0.0100(11) 0.0105(11)
C14 0.0321(14) 0.0185(13) 0.0277(14) 0.0013(10) 0.0054(11) 0.0065(11)
C15 0.0292(14) 0.0194(13) 0.0304(14) 0.0086(11) 0.0081(11) 0.0027(11)
C16 0.0230(13) 0.0189(13) 0.0232(13) 0.0049(10) 0.0070(10) 0.0047(10)
C17 0.0152(12) 0.0187(12) 0.0203(12) 0.0016(9) 0.0021(9) 0.0000(9)
C18 0.0215(13) 0.0234(14) 0.0239(13) 0.0015(10) 0.0060(10) 0.0059(10)
C19 0.0257(14) 0.0277(15) 0.0318(15) 0.0051(11) 0.0029(11) 0.0099(11)
C20 0.0263(14) 0.0309(15) 0.0235(13) 0.0068(11) 0.0004(11) 0.0051(11)
C21 0.0236(13) 0.0276(14) 0.0219(13) 0.0005(10) 0.0046(10) 0.0025(11)
C22 0.0182(12) 0.0198(13) 0.0230(13) 0.0009(10) 0.0045(10) 0.0029(10)
C23 0.0239(13) 0.0191(12) 0.0157(11) 0.0022(9) 0.0074(10) 0.0072(10)
C24 0.0321(14) 0.0211(13) 0.0229(13) 0.0053(10) 0.0125(11) 0.0089(11)
C25 0.0342(15) 0.0195(13) 0.0252(13) 0.0045(10) 0.0118(11) 0.0095(11)
C26 0.0301(14) 0.0265(14) 0.0262(14) 0.0026(11) 0.0098(11) 0.0117(11)
C27 0.0239(13) 0.0273(14) 0.0240(13) -0.0004(10) 0.0096(11) 0.0080(11)
C28 0.0213(13) 0.0232(13) 0.0228(13) 0.0023(10) 0.0068(10) 0.0064(10)
C29 0.0292(14) 0.0267(14) 0.0201(13) 0.0048(11) 0.0081(11) 0.0102(11)
C30 0.0477(18) 0.0448(18) 0.0309(16) 0.0183(13) 0.0050(13) 0.0196(15)
C31 0.0199(13) 0.0203(13) 0.0224(13) 0.0032(10) 0.0057(10) 0.0028(10)
C32 0.0339(15) 0.0339(16) 0.0224(13) 0.0019(11) 0.0124(11) 0.0052(12)
N5 0.0497(17) 0.0362(15) 0.0516(17) 0.0143(13) 0.0065(14) 0.0113(13)
C33 0.0363(17) 0.0359(18) 0.0486(19) 0.0229(15) 0.0029(15) 0.0090(14)
C34 0.055(2) 0.051(2) 0.0465(19) 0.0207(16) 0.0122(16) 0.0168(17)
B1 0.0229(15) 0.0229(15) 0.0224(14) 0.0012(11) 0.0064(12) 0.0034(12)
F1 0.0274(8) 0.0403(9) 0.0369(9) 0.0154(7) 0.0117(7) 0.0036(7)
F2 0.0433(10) 0.0299(9) 0.0289(8) -0.0018(6) 0.0105(7) 0.0146(7)
F3 0.0248(8) 0.0428(10) 0.0344(9) -0.0003(7) -0.0014(7) -0.0036(7)
F4 0.0367(9) 0.0289(8) 0.0365(9) 0.0111(7) 0.0176(7) 0.0140(7)
B2 0.0336(18) 0.0242(17) 0.053(2) 0.0024(15) 0.0125(16) 0.0082(14)
F5 0.0595(13) 0.0490(12) 0.0579(12) -0.0160(9) 0.0005(10) 0.0010(10)
F6 0.0405(10) 0.0352(10) 0.0549(11) 0.0084(8) 0.0220(8) 0.0104(8)
F7 0.0366(9) 0.0348(10) 0.0543(11) 0.0000(8) 0.0193(8) 0.0075(7)
F8 0.0511(12) 0.0432(12) 0.1109(18) 0.0350(11) 0.0231(12) 0.0207(9)

loop_
_atom_type_symbol
_atom_type_description
_atom_type_scat_dispersion_real
_atom_type_scat_dispersion_imag
_atom_type_scat_source
C C 0.0033 0.0016 'International Tables Vol C Tables 4.2.6.8 and 6.1.1.4'
H H 0.0000 0.0000 'International Tables Vol C Tables 4.2.6.8 and 6.1.1.4'
B B 0.0013 0.0007 'International Tables Vol C Tables 4.2.6.8 and 6.1.1.4'
N N 0.0061 0.0033 'International Tables Vol C Tables 4.2.6.8 and 6.1.1.4'
F F 0.0171 0.0103 'International Tables Vol C Tables 4.2.6.8 and 6.1.1.4'
P P 0.1023 0.0942 'International Tables Vol C Tables 4.2.6.8 and 6.1.1.4'
Ni Ni 0.3393 1.1124 'International Tables Vol C Tables 4.2.6.8 and 6.1.1.4'

loop_
_geom_angle_atom_site_label_1
_geom_angle_atom_site_label_2
_geom_angle_atom_site_label_3
_geom_angle
_geom_angle_site_symmetry_1
_geom_angle_site_symmetry_3
N4 Ni1 N3 86.67(8) . .
N4 Ni1 P1 170.95(6) . .
N3 Ni1 P1 94.34(6) . .
N4 Ni1 P2 94.98(6) . .
N3 Ni1 P2 176.92(6) . .
P1 Ni1 P2 84.44(3) . .
N4 Ni1 F3 94.52(7) . 1_655
N3 Ni1 F3 79.34(7) . 1_655
P1 Ni1 F3 94.51(4) . 1_655
P2 Ni1 F3 97.91(4) . 1_655
N4 Ni1 N2 112.27(7) . .
N3 Ni1 N2 123.32(7) . .
P1 Ni1 N2 59.82(4) . .
P2 Ni1 N2 58.40(4) . .
F3 Ni1 N2 144.50(5) 1_655 .
C23 P1 C1 104.70(11) . .
C23 P1 C4 108.49(11) . .
C1 P1 C4 108.74(11) . .
C23 P1 Ni1 116.23(8) . .
C1 P1 Ni1 112.59(8) . .
C4 P1 Ni1 105.90(8) . .
C11 P2 C2 106.94(11) . .
C11 P2 C3 110.83(11) . .
C2 P2 C3 103.69(11) . .
C11 P2 Ni1 113.22(8) . .
C2 P2 Ni1 112.78(8) . .
C3 P2 Ni1 108.97(7) . .
C5 N1 C1 122.48(19) . .
C5 N1 C2 123.23(19) . .
C1 N1 C2 113.80(18) . .
C17 N2 C4 117.48(18) . .
C17 N2 C3 114.69(18) . .
C4 N2 C3 111.65(18) . .
C17 N2 Ni1 68.72(12) . .
C4 N2 Ni1 78.88(12) . .
C3 N2 Ni1 82.08(12) . .
C31 N3 Ni1 171.9(2) . .
C29 N4 Ni1 163.4(2) . .
N1 C1 P1 112.88(16) . .
N1 C1 H1A 109.0 . .
P1 C1 H1A 109.0 . .
N1 C1 H1B 109.0 . .
P1 C1 H1B 109.0 . .
H1A C1 H1B 107.8 . .
N1 C2 P2 111.48(15) . .
N1 C2 H2A 109.3 . .
P2 C2 H2A 109.3 . .
N1 C2 H2B 109.3 . .
P2 C2 H2B 109.3 . .
H2A C2 H2B 108.0 . .
N2 C3 P2 110.49(15) . .
N2 C3 H3A 109.6 . .
P2 C3 H3A 109.6 . .
N2 C3 H3B 109.6 . .
P2 C3 H3B 109.6 . .
H3A C3 H3B 108.1 . .
N2 C4 P1 113.63(16) . .
N2 C4 H4A 108.8 . .
P1 C4 H4A 108.8 . .
N2 C4 H4B 108.8 . .
P1 C4 H4B 108.8 . .
H4A C4 H4B 107.7 . .
C10 C5 C6 117.5(2) . .
C10 C5 N1 121.4(2) . .
C6 C5 N1 121.2(2) . .
C7 C6 C5 120.7(2) . .
C7 C6 H6 119.6 . .
C5 C6 H6 119.6 . .
C8 C7 C6 121.4(2) . .
C8 C7 H7 119.3 . .
C6 C7 H7 119.3 . .
C7 C8 C9 118.3(2) . .
C7 C8 H8 120.8 . .
C9 C8 H8 120.8 . .
C8 C9 C10 121.2(2) . .
C8 C9 H9 119.4 . .
C10 C9 H9 119.4 . .
C9 C10 C5 120.9(2) . .
C9 C10 H10 119.6 . .
C5 C10 H10 119.6 . .
C12 C11 C16 110.58(19) . .
C12 C11 P2 114.42(16) . .
C16 C11 P2 109.57(16) . .
C12 C11 H11 107.3 . .
C16 C11 H11 107.3 . .
P2 C11 H11 107.3 . .
C13 C12 C11 109.81(19) . .
C13 C12 H12A 109.7 . .
C11 C12 H12A 109.7 . .
C13 C12 H12B 109.7 . .
C11 C12 H12B 109.7 . .
H12A C12 H12B 108.2 . .
C14 C13 C12 111.8(2) . .
C14 C13 H13A 109.3 . .
C12 C13 H13A 109.3 . .
C14 C13 H13B 109.3 . .
C12 C13 H13B 109.3 . .
H13A C13 H13B 107.9 . .
C13 C14 C15 111.1(2) . .
C13 C14 H14A 109.4 . .
C15 C14 H14A 109.4 . .
C13 C14 H14B 109.4 . .
C15 C14 H14B 109.4 . .
H14A C14 H14B 108.0 . .
C14 C15 C16 111.2(2) . .
C14 C15 H15A 109.4 . .
C16 C15 H15A 109.4 . .
C14 C15 H15B 109.4 . .
C16 C15 H15B 109.4 . .
H15A C15 H15B 108.0 . .
C15 C16 C11 109.8(2) . .
C15 C16 H16A 109.7 . .
C11 C16 H16A 109.7 . .
C15 C16 H16B 109.7 . .
C11 C16 H16B 109.7 . .
H16A C16 H16B 108.2 . .
C22 C17 C18 118.1(2) . .
C22 C17 N2 122.8(2) . .
C18 C17 N2 119.1(2) . .
C19 C18 C17 120.6(2) . .
C19 C18 H18 119.7 . .
C17 C18 H18 119.7 . .
C18 C19 C20 121.4(2) . .
C18 C19 H19 119.3 . .
C20 C19 H19 119.3 . .
C21 C20 C19 118.2(2) . .
C21 C20 H20 120.9 . .
C19 C20 H20 120.9 . .
C20 C21 C22 121.4(2) . .
C20 C21 H21 119.3 . .
C22 C21 H21 119.3 . .
C21 C22 C17 120.3(2) . .
C21 C22 H22 119.8 . .
C17 C22 H22 119.8 . .
C24 C23 C28 110.0(2) . .
C24 C23 P1 113.86(16) . .
C28 C23 P1 111.57(16) . .
C24 C23 H23 107.0 . .
C28 C23 H23 107.0 . .
P1 C23 H23 107.0 . .
C25 C24 C23 108.9(2) . .
C25 C24 H24A 109.9 . .
C23 C24 H24A 109.9 . .
C25 C24 H24B 109.9 . .
C23 C24 H24B 109.9 . .
H24A C24 H24B 108.3 . .
C26 C25 C24 112.1(2) . .
C26 C25 H25A 109.2 . .
C24 C25 H25A 109.2 . .
C26 C25 H25B 109.2 . .
C24 C25 H25B 109.2 . .
H25A C25 H25B 107.9 . .
C27 C26 C25 111.9(2) . .
C27 C26 H26A 109.2 . .
C25 C26 H26A 109.2 . .
C27 C26 H26B 109.2 . .
C25 C26 H26B 109.2 . .
H26A C26 H26B 107.9 . .
C26 C27 C28 111.9(2) . .
C26 C27 H27A 109.2 . .
C28 C27 H27A 109.2 . .
C26 C27 H27B 109.2 . .
C28 C27 H27B 109.2 . .
H27A C27 H27B 107.9 . .
C27 C28 C23 108.79(19) . .
C27 C28 H28A 109.9 . .
C23 C28 H28A 109.9 . .
C27 C28 H28B 109.9 . .
C23 C28 H28B 109.9 . .
H28A C28 H28B 108.3 . .
N4 C29 C30 179.3(3) . .
C29 C30 H30A 109.5 . .
C29 C30 H30B 109.5 . .
H30A C30 H30B 109.5 . .
C29 C30 H30C 109.5 . .
H30A C30 H30C 109.5 . .
H30B C30 H30C 109.5 . .
N3 C31 C32 178.4(3) . .
C31 C32 H32A 109.5 . .
C31 C32 H32B 109.5 . .
H32A C32 H32B 109.5 . .
C31 C32 H32C 109.5 . .
H32A C32 H32C 109.5 . .
H32B C32 H32C 109.5 . .
N5 C33 C34 179.2(3) . .
C33 C34 H34A 109.5 . .
C33 C34 H34B 109.5 . .
H34A C34 H34B 109.5 . .
C33 C34 H34C 109.5 . .
H34A C34 H34C 109.5 . .
H34B C34 H34C 109.5 . .
F1 B1 F2 111.2(2) . .
F1 B1 F3 109.4(2) . .
F2 B1 F3 108.7(2) . .
F1 B1 F4 110.0(2) . .
F2 B1 F4 108.7(2) . .
F3 B1 F4 108.9(2) . .
F8 B2 F5 110.0(3) . .
F8 B2 F7 109.9(3) . .
F5 B2 F7 109.3(3) . .
F8 B2 F6 109.3(3) . .
F5 B2 F6 109.8(3) . .
F7 B2 F6 108.5(2) . .

loop_
_geom_bond_atom_site_label_1
_geom_bond_atom_site_label_2
_geom_bond_distance
_geom_bond_site_symmetry_2
Ni1 N4 1.908(2) .
Ni1 N3 1.918(2) .
Ni1 P1 2.1598(8) .
Ni1 P2 2.1863(8) .
Ni1 F3 2.6258(17) 1_655
Ni1 N2 3.171(2) .
P1 C23 1.833(2) .
P1 C1 1.855(2) .
P1 C4 1.875(2) .
P2 C11 1.836(2) .
P2 C2 1.860(2) .
P2 C3 1.869(2) .
N1 C5 1.407(3) .
N1 C1 1.451(3) .
N1 C2 1.453(3) .
N2 C17 1.422(3) .
N2 C4 1.458(3) .
N2 C3 1.468(3) .
N3 C31 1.133(3) .
N4 C29 1.135(3) .
C1 H1A 0.9700 .
C1 H1B 0.9700 .
C2 H2A 0.9700 .
C2 H2B 0.9700 .
C3 H3A 0.9700 .
C3 H3B 0.9700 .
C4 H4A 0.9700 .
C4 H4B 0.9700 .
C5 C10 1.396(3) .
C5 C6 1.401(3) .
C6 C7 1.390(3) .
C6 H6 0.9300 .
C7 C8 1.378(4) .
C7 H7 0.9300 .
C8 C9 1.379(4) .
C8 H8 0.9300 .
C9 C10 1.392(4) .
C9 H9 0.9300 .
C10 H10 0.9300 .
C11 C12 1.538(3) .
C11 C16 1.540(3) .
C11 H11 0.9800 .
C12 C13 1.531(3) .
C12 H12A 0.9700 .
C12 H12B 0.9700 .
C13 C14 1.525(4) .
C13 H13A 0.9700 .
C13 H13B 0.9700 .
C14 C15 1.527(4) .
C14 H14A 0.9700 .
C14 H14B 0.9700 .
C15 C16 1.528(3) .
C15 H15A 0.9700 .
C15 H15B 0.9700 .
C16 H16A 0.9700 .
C16 H16B 0.9700 .
C17 C22 1.399(3) .
C17 C18 1.402(3) .
C18 C19 1.379(4) .
C18 H18 0.9300 .
C19 C20 1.388(4) .
C19 H19 0.9300 .
C20 C21 1.385(4) .
C20 H20 0.9300 .
C21 C22 1.388(3) .
C21 H21 0.9300 .
C22 H22 0.9300 .
C23 C24 1.537(3) .
C23 C28 1.539(3) .
C23 H23 0.9800 .
C24 C25 1.536(3) .
C24 H24A 0.9700 .
C24 H24B 0.9700 .
C25 C26 1.523(4) .
C25 H25A 0.9700 .
C25 H25B 0.9700 .
C26 C27 1.517(4) .
C26 H26A 0.9700 .
C26 H26B 0.9700 .
C27 C28 1.529(3) .
C27 H27A 0.9700 .
C27 H27B 0.9700 .
C28 H28A 0.9700 .
C28 H28B 0.9700 .
C29 C30 1.451(4) .
C30 H30A 0.9600 .
C30 H30B 0.9600 .
C30 H30C 0.9600 .
C31 C32 1.452(3) .
C32 H32A 0.9600 .
C32 H32B 0.9600 .
C32 H32C 0.9600 .
N5 C33 1.139(4) .
C33 C34 1.470(5) .
C34 H34A 0.9600 .
C34 H34B 0.9600 .
C34 H34C 0.9600 .
B1 F1 1.377(3) .
B1 F2 1.393(3) .
B1 F3 1.395(3) .
B1 F4 1.398(3) .
B2 F8 1.377(4) .
B2 F5 1.383(4) .
B2 F7 1.390(4) .
B2 F6 1.399(4) .
